data_7153669
loop_
_publ_author_name
'Zhang, Xinying'
'Song, Yunping'
'Gao, Lin'
'Guo, Xiaojie'
'Fan, Xuesen'

_publ_section_title
;
 Highly facile and regio-selective synthesis of pyrazolo[1,5-a]pyrimidines
 via reactions of 1,2-allenic ketones with aminopyrazoles.
;
_journal_issue 13
_journal_name_full 'Organic &amp; biomolecular chemistry'
_journal_page_first 2099
_journal_page_last 2107
_journal_paper_doi 10.1039/c3ob42445f
_journal_volume 12
_journal_year 2014
_chemical_formula_sum 'C15 H15 N3'
_chemical_formula_weight 237.30
_chemical_name_systematic
;

 ?

;
_space_group_IT_number 14
_symmetry_cell_setting monoclinic
_symmetry_space_group_name_Hall '-P 2yn'
_symmetry_space_group_name_H-M 'P 1 21/n 1'
_atom_sites_solution_hydrogens geom
_atom_sites_solution_primary direct
_atom_sites_solution_secondary difmap
_audit_creation_method SHELXL-97
_cell_angle_alpha 90.00
_cell_angle_beta 92.703(7)
_cell_angle_gamma 90.00
_cell_formula_units_Z 4
_cell_length_a 5.784(3)
_cell_length_b 16.411(9)
_cell_length_c 13.211(7)
_cell_measurement_reflns_used 1039
_cell_measurement_temperature 296(2)
_cell_measurement_theta_max 22.06
_cell_measurement_theta_min 2.48
_cell_volume 1252.6(12)
_computing_cell_refinement 'Bruker SMART'
_computing_data_collection 'Bruker SMART'
_computing_data_reduction 'Bruker SAINT'
_computing_molecular_graphics 'Bruker SHELXTL'
_computing_publication_material 'Bruker SHELXTL'
_computing_structure_refinement 'SHELXL-97 (Sheldrick, 1997)'
_computing_structure_solution 'SHELXS-97 (Sheldrick, 1990)'
_diffrn_ambient_temperature 296(2)
_diffrn_measured_fraction_theta_full 0.985
_diffrn_measured_fraction_theta_max 0.985
_diffrn_measurement_device_type 'CCD area detector'
_diffrn_measurement_method 'phi and omega scans'
_diffrn_radiation_monochromator graphite
_diffrn_radiation_source 'fine-focus sealed tube'
_diffrn_radiation_type MoK\a
_diffrn_radiation_wavelength 0.71073
_diffrn_reflns_av_R_equivalents 0.0495
_diffrn_reflns_av_sigmaI/netI 0.0493
_diffrn_reflns_limit_h_max 6
_diffrn_reflns_limit_h_min -6
_diffrn_reflns_limit_k_max 19
_diffrn_reflns_limit_k_min -19
_diffrn_reflns_limit_l_max 15
_diffrn_reflns_limit_l_min -15
_diffrn_reflns_number 7574
_diffrn_reflns_theta_full 25.50
_diffrn_reflns_theta_max 25.50
_diffrn_reflns_theta_min 2.48
_diffrn_standards_number 0
_exptl_absorpt_coefficient_mu 0.077
_exptl_absorpt_correction_T_max 0.9931
_exptl_absorpt_correction_T_min 0.9706
_exptl_absorpt_correction_type multi-scan
_exptl_absorpt_process_details sadabs
_exptl_crystal_colour colourless
_exptl_crystal_density_diffrn 1.258
_exptl_crystal_density_method 'not measured'
_exptl_crystal_description block
_exptl_crystal_F_000 504
_exptl_crystal_size_max 0.39
_exptl_crystal_size_mid 0.11
_exptl_crystal_size_min 0.09
_refine_diff_density_max 0.161
_refine_diff_density_min -0.165
_refine_diff_density_rms 0.039
_refine_ls_extinction_method none
_refine_ls_goodness_of_fit_ref 1.033
_refine_ls_hydrogen_treatment constr
_refine_ls_matrix_type full
_refine_ls_number_parameters 165
_refine_ls_number_reflns 2284
_refine_ls_number_restraints 0
_refine_ls_restrained_S_all 1.033
_refine_ls_R_factor_all 0.0804
_refine_ls_R_factor_gt 0.0484
_refine_ls_shift/su_max 0.000
_refine_ls_shift/su_mean 0.000
_refine_ls_structure_factor_coef Fsqd
_refine_ls_weighting_details 'calc w=1/[\s^2^(Fo^2^)+(0.0547P)^2^+0.1324P] where P=(Fo^2^+2Fc^2^)/3'
_refine_ls_weighting_scheme calc
_refine_ls_wR_factor_gt 0.1084
_refine_ls_wR_factor_ref 0.1257
_reflns_number_gt 1554
_reflns_number_total 2284
_reflns_threshold_expression >2sigma(I)
_cod_data_source_file c3ob42445f2.cif
_cod_data_source_block ddd
_cod_depositor_comments
;
The following automatic conversions were performed:

'_symmetry_cell_setting' value 'Monoclinic' changed to 'monoclinic'
according to
/usr/data/users/saulius/crontab/automatic-downloads/current/RSC/lib/dictionaries/cif_core.dic
dictionary named 'cif_core.dic' version 2.4.2 from 2011-04-26.

Automatic conversion script
Id: cif_fix_values 2281 2013-09-26 08:29:07Z andrius 
;
_cod_original_sg_symbol_H-M P2(1)/n
_cod_database_code 7153669

loop_
_symmetry_equiv_pos_as_xyz
'x, y, z'
'-x+1/2, y+1/2, -z+1/2'
'-x, -y, -z'
'x-1/2, -y-1/2, z-1/2'

loop_
_atom_site_label
_atom_site_type_symbol
_atom_site_fract_x
_atom_site_fract_y
_atom_site_fract_z
_atom_site_U_iso_or_equiv
_atom_site_adp_type
_atom_site_occupancy
_atom_site_symmetry_multiplicity
_atom_site_calc_flag
_atom_site_refinement_flags
C1 C -0.1257(3) 0.66005(12) 0.82721(16) 0.0413(5) Uani 1 1 d .
C2 C -0.0591(4) 0.59791(12) 0.89351(16) 0.0462(6) Uani 1 1 d .
H2 H -0.1291 0.5472 0.8997 0.055 Uiso 1 1 calc R
C3 C 0.1321(3) 0.62687(12) 0.94823(15) 0.0388(5) Uani 1 1 d .
C4 C 0.4494(4) 0.63745(13) 1.05770(15) 0.0423(5) Uani 1 1 d .
C5 C 0.4914(3) 0.71958(12) 1.02619(14) 0.0369(5) Uani 1 1 d .
C6 C 0.3463(3) 0.75373(11) 0.95263(14) 0.0337(5) Uani 1 1 d .
C7 C 0.3612(3) 0.83875(11) 0.91391(15) 0.0354(5) Uani 1 1 d .
C8 C 0.5508(3) 0.86441(13) 0.86131(16) 0.0454(6) Uani 1 1 d .
H8 H 0.6700 0.8281 0.8493 0.054 Uiso 1 1 calc R
C9 C 0.5624(4) 0.94390(13) 0.82687(17) 0.0513(6) Uani 1 1 d .
H9 H 0.6885 0.9604 0.7909 0.062 Uiso 1 1 calc R
C10 C 0.3896(4) 0.99861(13) 0.84519(17) 0.0494(6) Uani 1 1 d .
H10 H 0.3989 1.0520 0.8221 0.059 Uiso 1 1 calc R
C11 C 0.2022(4) 0.97375(13) 0.89812(16) 0.0496(6) Uani 1 1 d .
H11 H 0.0856 1.0107 0.9115 0.060 Uiso 1 1 calc R
C12 C 0.1873(3) 0.89422(12) 0.93132(16) 0.0437(5) Uani 1 1 d .
H12 H 0.0588 0.8777 0.9658 0.052 Uiso 1 1 calc R
C13 C -0.3217(4) 0.66073(14) 0.74917(18) 0.0571(6) Uani 1 1 d .
H13A H -0.3250 0.7121 0.7144 0.086 Uiso 0.50 1 calc PR
H13B H -0.4650 0.6529 0.7816 0.086 Uiso 0.50 1 calc PR
H13C H -0.3008 0.6176 0.7014 0.086 Uiso 0.50 1 calc PR
H13D H -0.4022 0.6096 0.7505 0.086 Uiso 0.50 1 calc PR
H13E H -0.2622 0.6689 0.6833 0.086 Uiso 0.50 1 calc PR
H13F H -0.4264 0.7041 0.7636 0.086 Uiso 0.50 1 calc PR
C14 C 0.6061(4) 0.59786(14) 1.13674(17) 0.0595(7) Uani 1 1 d .
H14A H 0.5620 0.5419 1.1444 0.089 Uiso 1 1 calc R
H14B H 0.5937 0.6258 1.2001 0.089 Uiso 1 1 calc R
H14C H 0.7630 0.6006 1.1163 0.089 Uiso 1 1 calc R
C15 C 0.6893(4) 0.76701(14) 1.07616(16) 0.0493(6) Uani 1 1 d .
H15A H 0.6801 0.8229 1.0547 0.074 Uiso 1 1 calc R
H15B H 0.8335 0.7441 1.0571 0.074 Uiso 1 1 calc R
H15C H 0.6799 0.7643 1.1484 0.074 Uiso 1 1 calc R
N1 N 0.2741(3) 0.59297(10) 1.02138(13) 0.0458(5) Uani 1 1 d .
N2 N 0.1685(3) 0.70523(9) 0.91328(12) 0.0350(4) Uani 1 1 d .
N3 N 0.0110(3) 0.72670(10) 0.83767(12) 0.0396(4) Uani 1 1 d .

loop_
_atom_site_aniso_label
_atom_site_aniso_U_11
_atom_site_aniso_U_22
_atom_site_aniso_U_33
_atom_site_aniso_U_23
_atom_site_aniso_U_13
_atom_site_aniso_U_12
C1 0.0408(12) 0.0412(12) 0.0420(12) -0.0098(10) 0.0041(9) 0.0004(9)
C2 0.0489(13) 0.0370(13) 0.0525(14) -0.0022(10) 0.0018(11) -0.0077(10)
C3 0.0456(12) 0.0307(11) 0.0406(12) 0.0022(9) 0.0063(10) -0.0006(9)
C4 0.0500(12) 0.0439(13) 0.0332(11) 0.0043(9) 0.0026(9) 0.0028(10)
C5 0.0387(11) 0.0385(12) 0.0338(11) -0.0026(9) 0.0055(9) -0.0004(9)
C6 0.0357(10) 0.0340(11) 0.0319(11) -0.0029(8) 0.0080(9) 0.0001(8)
C7 0.0398(11) 0.0324(11) 0.0340(11) 0.0001(8) 0.0021(9) -0.0012(9)
C8 0.0405(12) 0.0423(13) 0.0540(14) 0.0018(10) 0.0094(10) 0.0015(9)
C9 0.0513(13) 0.0463(14) 0.0573(15) 0.0088(11) 0.0129(11) -0.0094(11)
C10 0.0641(15) 0.0332(12) 0.0513(14) 0.0040(10) 0.0064(12) -0.0054(11)
C11 0.0598(14) 0.0369(13) 0.0528(14) -0.0022(10) 0.0091(11) 0.0084(10)
C12 0.0462(12) 0.0394(13) 0.0465(13) 0.0019(10) 0.0127(10) -0.0002(10)
C13 0.0517(14) 0.0615(16) 0.0571(15) -0.0130(12) -0.0089(12) 0.0008(11)
C14 0.0696(16) 0.0564(15) 0.0513(14) 0.0149(12) -0.0093(12) 0.0008(12)
C15 0.0511(13) 0.0569(14) 0.0396(12) -0.0007(11) 0.0000(10) -0.0020(11)
N1 0.0566(11) 0.0382(10) 0.0423(10) 0.0056(8) -0.0012(9) -0.0016(8)
N2 0.0378(9) 0.0334(9) 0.0339(9) -0.0003(7) 0.0026(7) 0.0006(7)
N3 0.0411(9) 0.0400(10) 0.0374(10) -0.0005(8) -0.0019(8) 0.0017(8)

loop_
_atom_type_symbol
_atom_type_description
_atom_type_scat_dispersion_real
_atom_type_scat_dispersion_imag
_atom_type_scat_source
C C 0.0033 0.0016 'International Tables Vol C Tables 4.2.6.8 and 6.1.1.4'
H H 0.0000 0.0000 'International Tables Vol C Tables 4.2.6.8 and 6.1.1.4'
N N 0.0061 0.0033 'International Tables Vol C Tables 4.2.6.8 and 6.1.1.4'

loop_
_geom_angle_atom_site_label_1
_geom_angle_atom_site_label_2
_geom_angle_atom_site_label_3
_geom_angle
N3 C1 C2 112.73(18)
N3 C1 C13 118.99(18)
C2 C1 C13 128.29(19)
C3 C2 C1 105.67(18)
C3 C2 H2 127.2
C1 C2 H2 127.2
N1 C3 C2 132.55(19)
N1 C3 N2 121.42(17)
C2 C3 N2 106.03(17)
N1 C4 C5 123.46(18)
N1 C4 C14 116.25(19)
C5 C4 C14 120.29(19)
C6 C5 C4 118.86(17)
C6 C5 C15 121.61(18)
C4 C5 C15 119.52(17)
C5 C6 N2 116.75(17)
C5 C6 C7 125.58(17)
N2 C6 C7 117.66(16)
C12 C7 C8 118.71(19)
C12 C7 C6 120.29(18)
C8 C7 C6 120.99(18)
C9 C8 C7 120.1(2)
C9 C8 H8 120.0
C7 C8 H8 120.0
C10 C9 C8 120.8(2)
C10 C9 H9 119.6
C8 C9 H9 119.6
C9 C10 C11 119.5(2)
C9 C10 H10 120.3
C11 C10 H10 120.3
C10 C11 C12 120.2(2)
C10 C11 H11 119.9
C12 C11 H11 119.9
C11 C12 C7 120.8(2)
C11 C12 H12 119.6
C7 C12 H12 119.6
C1 C13 H13A 109.5
C1 C13 H13B 109.5
H13A C13 H13B 109.5
C1 C13 H13C 109.5
H13A C13 H13C 109.5
H13B C13 H13C 109.5
C1 C13 H13D 109.5
H13A C13 H13D 141.1
H13B C13 H13D 56.3
H13C C13 H13D 56.3
C1 C13 H13E 109.5
H13A C13 H13E 56.3
H13B C13 H13E 141.1
H13C C13 H13E 56.3
H13D C13 H13E 109.5
C1 C13 H13F 109.5
H13A C13 H13F 56.3
H13B C13 H13F 56.3
H13C C13 H13F 141.1
H13D C13 H13F 109.5
H13E C13 H13F 109.5
C4 C14 H14A 109.5
C4 C14 H14B 109.5
H14A C14 H14B 109.5
C4 C14 H14C 109.5
H14A C14 H14C 109.5
H14B C14 H14C 109.5
C5 C15 H15A 109.5
C5 C15 H15B 109.5
H15A C15 H15B 109.5
C5 C15 H15C 109.5
H15A C15 H15C 109.5
H15B C15 H15C 109.5
C4 N1 C3 117.41(18)
N3 N2 C6 125.82(16)
N3 N2 C3 112.12(15)
C6 N2 C3 122.06(16)
C1 N3 N2 103.45(15)

loop_
_geom_bond_atom_site_label_1
_geom_bond_atom_site_label_2
_geom_bond_distance
C1 N3 1.353(2)
C1 C2 1.387(3)
C1 C13 1.496(3)
C2 C3 1.377(3)
C2 H2 0.9300
C3 N1 1.358(2)
C3 N2 1.386(2)
C4 N1 1.321(3)
C4 C5 1.435(3)
C4 C14 1.498(3)
C5 C6 1.373(3)
C5 C15 1.510(3)
C6 N2 1.382(2)
C6 C7 1.490(3)
C7 C12 1.384(3)
C7 C8 1.391(3)
C8 C9 1.384(3)
C8 H8 0.9300
C9 C10 1.373(3)
C9 H9 0.9300
C10 C11 1.379(3)
C10 H10 0.9300
C11 C12 1.381(3)
C11 H11 0.9300
C12 H12 0.9300
C13 H13A 0.9600
C13 H13B 0.9600
C13 H13C 0.9600
C13 H13D 0.9600
C13 H13E 0.9600
C13 H13F 0.9600
C14 H14A 0.9600
C14 H14B 0.9600
C14 H14C 0.9600
C15 H15A 0.9600
C15 H15B 0.9600
C15 H15C 0.9600
N2 N3 1.366(2)

loop_
_geom_torsion_atom_site_label_1
_geom_torsion_atom_site_label_2
_geom_torsion_atom_site_label_3
_geom_torsion_atom_site_label_4
_geom_torsion
N3 C1 C2 C3 -0.6(2)
C13 C1 C2 C3 179.0(2)
C1 C2 C3 N1 -178.0(2)
C1 C2 C3 N2 0.9(2)
N1 C4 C5 C6 -1.7(3)
C14 C4 C5 C6 179.14(19)
N1 C4 C5 C15 176.81(19)
C14 C4 C5 C15 -2.4(3)
C4 C5 C6 N2 -0.5(3)
C15 C5 C6 N2 -178.92(17)
C4 C5 C6 C7 177.93(18)
C15 C5 C6 C7 -0.5(3)
C5 C6 C7 C12 -113.7(2)
N2 C6 C7 C12 64.7(2)
C5 C6 C7 C8 65.2(3)
N2 C6 C7 C8 -116.4(2)
C12 C7 C8 C9 -0.4(3)
C6 C7 C8 C9 -179.35(19)
C7 C8 C9 C10 0.9(3)
C8 C9 C10 C11 -0.3(3)
C9 C10 C11 C12 -0.8(3)
C10 C11 C12 C7 1.3(3)
C8 C7 C12 C11 -0.7(3)
C6 C7 C12 C11 178.27(18)
C5 C4 N1 C3 2.0(3)
C14 C4 N1 C3 -178.74(19)
C2 C3 N1 C4 178.5(2)
N2 C3 N1 C4 -0.3(3)
C5 C6 N2 N3 -177.74(16)
C7 C6 N2 N3 3.7(3)
C5 C6 N2 C3 2.1(3)
C7 C6 N2 C3 -176.40(17)
N1 C3 N2 N3 178.07(17)
C2 C3 N2 N3 -1.0(2)
N1 C3 N2 C6 -1.8(3)
C2 C3 N2 C6 179.11(17)
C2 C1 N3 N2 0.0(2)
C13 C1 N3 N2 -179.67(17)
C6 N2 N3 C1 -179.51(17)
C3 N2 N3 C1 0.6(2)
